data_7237994
loop_
_publ_author_name
'Goetz, Katelyn P.'
'Sekine, Kohei'
'Paulus, Fabian'
'Zhong, Yu'
'Roth, Daniel'
'Becker-Koch, David'
'Hofstetter, Yvonne J.'
'Michel, Elena'
'Reichert, Lisa'
'Rominger, Frank'
'Rudolph, Matthias'
'Huettner, Sven'
'Vaynzof, Yana'
'Herzig, Eva M.'
'Hashmi, A. Stephen K.'
'Zaumseil, Jana'

_publ_section_title
;
 The effect of side-chain length on the microstructure and processing
 window of zone-cast naphthalene-based bispentalenes
;
_journal_issue 43
_journal_name_full 'Journal of Materials Chemistry C'
_journal_page_first 13493
_journal_paper_doi 10.1039/C9TC04470A
_journal_volume 7
_journal_year 2019
_chemical_formula_sum 'C55 H49 Cl3'
_chemical_formula_weight 816.29
_space_group_crystal_system triclinic
_space_group_IT_number 2
_space_group_name_Hall '-P 1'
_space_group_name_H-M_alt 'P -1'
_atom_sites_solution_hydrogens geom
_audit_creation_method SHELXL-2018/1
_audit_update_record
;
2019-07-19 deposited with the CCDC.	2019-10-10 downloaded from the CCDC.
;
_cell_angle_alpha 101.680(3)
_cell_angle_beta 95.697(3)
_cell_angle_gamma 108.613(3)
_cell_formula_units_Z 2
_cell_length_a 9.9846(9)
_cell_length_b 15.2085(14)
_cell_length_c 15.4812(14)
_cell_measurement_reflns_used 1032
_cell_measurement_temperature 200(2)
_cell_measurement_theta_max 19.41
_cell_measurement_theta_min 2.23
_cell_volume 2147.5(3)
_computing_cell_refinement 'Bruker SAINT'
_computing_data_collection 'Bruker APEX2'
_computing_data_reduction 'Bruker SAINT'
_computing_molecular_graphics 'Bruker SHELXTL'
_computing_publication_material 'Bruker SHELXTL'
_computing_structure_refinement 'SHELXL-2018/1 (Sheldrick, 2018)'
_computing_structure_solution 'SHELXT-2014 (Sheldrick 2014)'
_diffrn_ambient_temperature 200(2)
_diffrn_measured_fraction_theta_full 0.996
_diffrn_measured_fraction_theta_max 0.996
_diffrn_measurement_device_type 'Bruker APEX-II Quazar area detector'
_diffrn_measurement_method '\f and \w scans'
_diffrn_radiation_type MoK\a
_diffrn_radiation_wavelength 0.71073
_diffrn_reflns_av_R_equivalents 0.0896
_diffrn_reflns_av_unetI/netI 0.1252
_diffrn_reflns_Laue_measured_fraction_full 0.996
_diffrn_reflns_Laue_measured_fraction_max 0.996
_diffrn_reflns_limit_h_max 10
_diffrn_reflns_limit_h_min -10
_diffrn_reflns_limit_k_max 15
_diffrn_reflns_limit_k_min -15
_diffrn_reflns_limit_l_max 15
_diffrn_reflns_limit_l_min -15
_diffrn_reflns_number 15088
_diffrn_reflns_point_group_measured_fraction_full 0.996
_diffrn_reflns_point_group_measured_fraction_max 0.996
_diffrn_reflns_theta_full 21.116
_diffrn_reflns_theta_max 21.116
_diffrn_reflns_theta_min 1.732
_diffrn_source 'ImuS microsource'
_exptl_absorpt_coefficient_mu 0.251
_exptl_absorpt_correction_T_max 0.9563
_exptl_absorpt_correction_T_min 0.8710
_exptl_absorpt_correction_type multi-scan
_exptl_absorpt_process_details
;
Sheldrick, G. M. (2008). <i>SADABS</i>. University of G\"ottingen, Germany.
;
_exptl_crystal_colour red
_exptl_crystal_density_diffrn 1.262
_exptl_crystal_description plank
_exptl_crystal_F_000 860
_exptl_crystal_size_max 0.319
_exptl_crystal_size_mid 0.103
_exptl_crystal_size_min 0.029
_refine_diff_density_max 0.301
_refine_diff_density_min -0.425
_refine_diff_density_rms 0.058
_refine_ls_extinction_method none
_refine_ls_goodness_of_fit_ref 1.022
_refine_ls_hydrogen_treatment constr
_refine_ls_matrix_type full
_refine_ls_number_parameters 598
_refine_ls_number_reflns 4673
_refine_ls_number_restraints 785
_refine_ls_restrained_S_all 0.971
_refine_ls_R_factor_all 0.1739
_refine_ls_R_factor_gt 0.0787
_refine_ls_shift/su_max 0.001
_refine_ls_shift/su_mean 0.000
_refine_ls_structure_factor_coef Fsqd
_refine_ls_weighting_details 'w=1/[\s^2^(Fo^2^)+(0.1134P)^2^] where P=(Fo^2^+2Fc^2^)/3'
_refine_ls_weighting_scheme calc
_refine_ls_wR_factor_gt 0.1912
_refine_ls_wR_factor_ref 0.2490
_reflns_Friedel_coverage 0.000
_reflns_number_gt 2108
_reflns_number_total 4673
_reflns_threshold_expression 'I > 2\s(I)'
_cod_data_source_file c9tc04470a2.cif
_cod_data_source_block kos8
_cod_database_code 7237994
_shelx_shelxl_version_number 2018/1
_shelx_space_group_comment
; 
The symmetry employed for this shelxl refinement is uniquely defined 
by the following loop, which should always be used as a source of 
symmetry information in preference to the above space-group names. 
They are only intended as comments. 
;
_shelx_estimated_absorpt_t_min 0.924
_shelx_estimated_absorpt_t_max 0.993

loop_
_space_group_symop_operation_xyz
'x, y, z'
'-x, -y, -z'

loop_
_atom_site_label
_atom_site_type_symbol
_atom_site_fract_x
_atom_site_fract_y
_atom_site_fract_z
_atom_site_U_iso_or_equiv
_atom_site_adp_type
_atom_site_occupancy
_atom_site_site_symmetry_order
_atom_site_calc_flag
_atom_site_refinement_flags_posn
_atom_site_refinement_flags_adp
_atom_site_refinement_flags_occupancy
_atom_site_disorder_assembly
_atom_site_disorder_group
C11_1 C 0.9992(6) 1.0785(4) 0.9217(4) 0.0246(16) Uani 1 1 d D . . . .
H11_1 H 1.060023 1.135923 0.910751 0.030 Uiso 1 1 calc R U . . .
C12_1 C 0.8682(6) 1.0312(4) 0.8687(4) 0.0231(16) Uani 1 1 d D . . . .
C13_1 C 0.7950(6) 1.0536(4) 0.7940(4) 0.0314(17) Uani 1 1 d D . . . .
H13_1 H 0.832338 1.108209 0.771121 0.038 Uiso 1 1 calc R U . . .
C14_1 C 0.6664(6) 0.9843(4) 0.7632(4) 0.0272(16) Uani 1 1 d D . . . .
C15_1 C 0.5376(6) 0.9553(4) 0.6963(4) 0.0278(16) Uani 1 1 d D . . . .
C16_1 C 0.4968(6) 0.9956(5) 0.6298(4) 0.0348(18) Uani 1 1 d D . . . .
H16_1 H 0.556729 1.055953 0.623942 0.042 Uiso 1 1 calc R U . . .
C17_1 C 0.3657(7) 0.9454(5) 0.5718(4) 0.0378(19) Uani 1 1 d D . . . .
H17_1 H 0.337602 0.971916 0.525610 0.045 Uiso 1 1 calc R U . . .
C18_1 C 0.2747(7) 0.8571(5) 0.5800(4) 0.0322(17) Uani 1 1 d D . . . .
C19_1 C 0.3158(6) 0.8170(4) 0.6466(4) 0.0301(17) Uani 1 1 d D . . . .
H19_1 H 0.254939 0.756829 0.652186 0.036 Uiso 1 1 calc R U . . .
C20_1 C 0.4466(7) 0.8653(4) 0.7054(4) 0.0291(16) Uani 1 1 d D . . . .
C21_1 C 0.5179(6) 0.8374(4) 0.7787(4) 0.0235(16) Uani 1 1 d D . . . .
C22_1 C 0.6467(6) 0.9107(4) 0.8133(4) 0.0297(17) Uani 1 1 d D . . . .
C23_1 C 0.7758(6) 0.9418(4) 0.8822(4) 0.0273(16) Uani 1 1 d D . . . .
C24_1 C 0.8176(6) 0.9073(4) 0.9507(4) 0.0280(17) Uani 1 1 d D . . . .
H24_1 H 0.755213 0.849877 0.960824 0.034 Uiso 1 1 calc R U . . .
C25_1 C 0.9530(6) 0.9561(4) 1.0068(4) 0.0243(16) Uani 1 1 d D . . . .
C26_1 C 0.1348(7) 0.8061(5) 0.5140(4) 0.0411(19) Uani 1 1 d D . . . .
H26A_1 H 0.075611 0.847474 0.516945 0.049 Uiso 0.642(12) 1 calc R U P A 1
H26B_1 H 0.080283 0.746340 0.529648 0.049 Uiso 0.642(12) 1 calc R U P A 1
H26C_1 H 0.088567 0.745071 0.530164 0.049 Uiso 0.358(12) 1 calc R U P A 2
H26D_1 H 0.073418 0.845115 0.527398 0.049 Uiso 0.358(12) 1 calc R U P A 2
C27_1 C 0.166(2) 0.7824(17) 0.4194(7) 0.065(6) Uani 0.642(12) 1 d D U P A 1
H27A_1 H 0.226588 0.741593 0.417662 0.078 Uiso 0.642(12) 1 calc R U P A 1
H27B_1 H 0.222651 0.842593 0.405167 0.078 Uiso 0.642(12) 1 calc R U P A 1
C28_1 C 0.0321(12) 0.7310(9) 0.3478(8) 0.073(5) Uani 0.642(12) 1 d D U P A 1
H28A_1 H 0.060023 0.718035 0.288865 0.109 Uiso 0.642(12) 1 calc R U P A 1
H28B_1 H -0.023001 0.670501 0.360424 0.109 Uiso 0.642(12) 1 calc R U P A 1
H28C_1 H -0.026941 0.771606 0.347915 0.109 Uiso 0.642(12) 1 calc R U P A 1
C31_1 C 0.4623(6) 0.7475(4) 0.8066(4) 0.0272(16) Uani 1 1 d D . . . .
C32_1 C 0.3167(6) 0.7063(4) 0.8105(4) 0.0321(18) Uani 1 1 d D . . . .
H32_1 H 0.251079 0.735869 0.793563 0.039 Uiso 1 1 calc R U . . .
C33_1 C 0.2677(7) 0.6228(4) 0.8390(5) 0.0396(19) Uani 1 1 d D . . . .
H33_1 H 0.168637 0.596198 0.841515 0.047 Uiso 1 1 calc R U . . .
C34_1 C 0.3595(7) 0.5772(5) 0.8640(5) 0.0426(19) Uani 1 1 d D . . . .
C35_1 C 0.5036(7) 0.6181(4) 0.8579(5) 0.044(2) Uani 1 1 d D . . . .
H35_1 H 0.568765 0.587883 0.874036 0.052 Uiso 1 1 calc R U . . .
C36_1 C 0.5551(6) 0.7011(4) 0.8292(4) 0.0377(19) Uani 1 1 d D . . . .
H36_1 H 0.653736 0.726301 0.825033 0.045 Uiso 1 1 calc R U . . .
C37_1 C 0.3067(8) 0.4846(5) 0.8927(5) 0.062(2) Uani 1 1 d D . . . .
H37A_1 H 0.384370 0.481577 0.935723 0.075 Uiso 0.61(5) 1 calc R U P B 1
H37B_1 H 0.224765 0.484138 0.923921 0.075 Uiso 0.61(5) 1 calc R U P B 1
H37C_1 H 0.356158 0.495173 0.954537 0.075 Uiso 0.39(5) 1 calc R U P B 2
H37D_1 H 0.202807 0.468187 0.893983 0.075 Uiso 0.39(5) 1 calc R U P B 2
C38_1 C 0.261(4) 0.3985(11) 0.8163(14) 0.070(7) Uani 0.61(5) 1 d D U P B 1
H38A_1 H 0.342592 0.399332 0.784740 0.084 Uiso 0.61(5) 1 calc R U P B 1
H38B_1 H 0.182660 0.401310 0.773526 0.084 Uiso 0.61(5) 1 calc R U P B 1
C39_1 C 0.208(4) 0.3035(12) 0.846(3) 0.099(11) Uani 0.61(5) 1 d D U P B 1
H39A_1 H 0.179112 0.249272 0.792826 0.149 Uiso 0.61(5) 1 calc R U P B 1
H39B_1 H 0.285514 0.299513 0.886993 0.149 Uiso 0.61(5) 1 calc R U P B 1
H39C_1 H 0.125509 0.301493 0.875774 0.149 Uiso 0.61(5) 1 calc R U P B 1
C27B_1 C 0.123(5) 0.781(3) 0.4136(10) 0.072(9) Uani 0.358(12) 1 d D U P A 2
H27C_1 H 0.175543 0.838457 0.393789 0.086 Uiso 0.358(12) 1 calc R U P A 2
H27D_1 H 0.020657 0.758507 0.384688 0.086 Uiso 0.358(12) 1 calc R U P A 2
C28B_1 C 0.186(3) 0.702(2) 0.3867(18) 0.138(12) Uani 0.358(12) 1 d D U P A 2
H28D_1 H 0.178814 0.685331 0.321422 0.206 Uiso 0.358(12) 1 calc R U P A 2
H28E_1 H 0.287230 0.725278 0.415237 0.206 Uiso 0.358(12) 1 calc R U P A 2
H28F_1 H 0.132822 0.645574 0.406163 0.206 Uiso 0.358(12) 1 calc R U P A 2
C38B_1 C 0.329(6) 0.4016(17) 0.835(3) 0.077(11) Uani 0.39(5) 1 d D U P B 2
H38C_1 H 0.432379 0.417135 0.832463 0.092 Uiso 0.39(5) 1 calc R U P B 2
H38D_1 H 0.276783 0.388463 0.773236 0.092 Uiso 0.39(5) 1 calc R U P B 2
C39B_1 C 0.274(5) 0.311(2) 0.872(5) 0.094(13) Uani 0.39(5) 1 d D U P B 2
H39D_1 H 0.290110 0.257199 0.832392 0.141 Uiso 0.39(5) 1 calc R U P B 2
H39E_1 H 0.327007 0.323570 0.932220 0.141 Uiso 0.39(5) 1 calc R U P B 2
H39F_1 H 0.171600 0.294933 0.873065 0.141 Uiso 0.39(5) 1 calc R U P B 2
C11_2 C 0.4955(6) 1.0820(4) 0.9259(4) 0.0247(16) Uani 1 1 d D . . . .
H11_2 H 0.553964 1.141336 0.917241 0.030 Uiso 1 1 calc R U . . .
C12_2 C 0.3645(6) 1.0334(4) 0.8719(4) 0.0249(16) Uani 1 1 d D . . . .
C13_2 C 0.2926(6) 1.0565(4) 0.7977(4) 0.0254(16) Uani 1 1 d D . . . .
H13_2 H 0.330446 1.111531 0.775511 0.030 Uiso 1 1 calc R U . . .
C14_2 C 0.1643(6) 0.9873(4) 0.7660(4) 0.0265(16) Uani 1 1 d D . . . .
C15_2 C 0.0397(6) 0.9565(4) 0.6949(4) 0.0283(16) Uani 1 1 d D . . . .
C16_2 C -0.0009(7) 0.9996(5) 0.6317(4) 0.0352(18) Uani 1 1 d D . . . .
H16_2 H 0.057979 1.061652 0.629174 0.042 Uiso 1 1 calc R U . . .
C17_2 C -0.1292(7) 0.9509(5) 0.5717(4) 0.0370(18) Uani 1 1 d D . . . .
H17_2 H -0.156675 0.979920 0.527401 0.044 Uiso 1 1 calc R U . . .
C18_2 C -0.2192(6) 0.8599(5) 0.5751(4) 0.0336(17) Uani 1 1 d D . . . .
C19_2 C -0.1782(6) 0.8178(4) 0.6398(4) 0.0319(18) Uani 1 1 d D . . . .
H19_2 H -0.239226 0.756855 0.643526 0.038 Uiso 1 1 calc R U . . .
C20_2 C -0.0483(6) 0.8641(4) 0.6995(4) 0.0261(16) Uani 1 1 d D . . . .
C21_2 C 0.0223(6) 0.8355(4) 0.7726(4) 0.0259(16) Uani 1 1 d D . . . .
C22_2 C 0.1446(6) 0.9112(4) 0.8132(4) 0.0236(15) Uani 1 1 d D . . . .
C23_2 C 0.2738(6) 0.9428(4) 0.8831(4) 0.0219(16) Uani 1 1 d D . . . .
C24_2 C 0.3180(6) 0.9056(4) 0.9490(4) 0.0212(16) Uani 1 1 d D . . . .
H24_2 H 0.257634 0.846555 0.957337 0.025 Uiso 1 1 calc R U . . .
C25_2 C 0.4543(6) 0.9550(4) 1.0051(4) 0.0241(16) Uani 1 1 d D . . . .
C26_2 C -0.3561(6) 0.8084(5) 0.5082(4) 0.0402(19) Uani 1 1 d D . . . .
H26A_2 H -0.421520 0.845183 0.517710 0.048 Uiso 1 1 calc R U . . .
H26B_2 H -0.403111 0.745001 0.519670 0.048 Uiso 1 1 calc R U . . .
C27_2 C -0.3363(7) 0.7941(5) 0.4119(4) 0.058(2) Uani 1 1 d D . . . .
H27A_2 H -0.264871 0.761974 0.403431 0.070 Uiso 1 1 calc R U . . .
H27B_2 H -0.296691 0.857633 0.398960 0.070 Uiso 1 1 calc R U . . .
C28_2 C -0.4736(7) 0.7352(5) 0.3447(5) 0.065(3) Uani 1 1 d D . . . .
H28A_2 H -0.452323 0.728918 0.283763 0.097 Uiso 1 1 calc R U . . .
H28B_2 H -0.512406 0.671413 0.355795 0.097 Uiso 1 1 calc R U . . .
H28C_2 H -0.544271 0.767210 0.351318 0.097 Uiso 1 1 calc R U . . .
C31_2 C -0.0362(6) 0.7415(4) 0.7927(4) 0.0249(16) Uani 1 1 d D . . . .
C32_2 C -0.0965(6) 0.6581(4) 0.7239(4) 0.0352(18) Uani 1 1 d D . . . .
H32_2 H -0.096434 0.662188 0.663467 0.042 Uiso 1 1 calc R U . . .
C33_2 C -0.1560(7) 0.5701(4) 0.7413(5) 0.044(2) Uani 1 1 d D . . . .
H33_2 H -0.195705 0.514959 0.692577 0.053 Uiso 1 1 calc R U . . .
C34_2 C -0.1597(7) 0.5596(5) 0.8275(5) 0.0368(18) Uani 1 1 d D . . . .
C35_2 C -0.0971(7) 0.6423(4) 0.8965(5) 0.0382(18) Uani 1 1 d D . . . .
H35_2 H -0.095772 0.637305 0.956714 0.046 Uiso 1 1 calc R U . . .
C36_2 C -0.0367(6) 0.7315(4) 0.8803(4) 0.0291(17) Uani 1 1 d D . . . .
H36_2 H 0.004820 0.786383 0.929198 0.035 Uiso 1 1 calc R U . . .
C37_2 C -0.2309(7) 0.4627(4) 0.8461(5) 0.054(2) Uani 1 1 d D . . . .
H37A_2 H -0.288457 0.470826 0.893592 0.065 Uiso 1 1 calc R U . . .
H37B_2 H -0.297888 0.419648 0.791218 0.065 Uiso 1 1 calc R U . . .
C38_2 C -0.1300(8) 0.4155(5) 0.8743(5) 0.060(2) Uani 1 1 d D . . . .
H38A_2 H -0.063402 0.457684 0.929704 0.072 Uiso 1 1 calc R U . . .
H38B_2 H -0.072099 0.406902 0.827068 0.072 Uiso 1 1 calc R U . . .
C39_2 C -0.2091(8) 0.3173(5) 0.8916(5) 0.072(3) Uani 1 1 d D . . . .
H39A_2 H -0.138885 0.289009 0.909970 0.108 Uiso 1 1 calc R U . . .
H39B_2 H -0.265029 0.325640 0.939241 0.108 Uiso 1 1 calc R U . . .
H39C_2 H -0.273725 0.274863 0.836617 0.108 Uiso 1 1 calc R U . . .
C41 C 0.2820(15) 0.5277(9) 0.6035(13) 0.114(8) Uani 0.573(5) 1 d D U P C 1
H41 H 0.324616 0.551304 0.668718 0.137 Uiso 0.573(5) 1 calc R U P C 1
Cl1 Cl 0.1086(6) 0.5250(4) 0.5865(5) 0.162(3) Uani 0.573(5) 1 d D U P C 1
Cl2 Cl 0.2795(11) 0.4150(5) 0.5631(8) 0.182(5) Uani 0.573(5) 1 d D U P C 1
Cl3 Cl 0.3724(12) 0.6030(6) 0.5453(8) 0.207(6) Uani 0.573(5) 1 d D U P C 1
C41B C 0.3237(18) 0.5334(14) 0.5901(17) 0.122(11) Uani 0.427(5) 1 d D U P C 2
H41B H 0.290873 0.565270 0.642737 0.146 Uiso 0.427(5) 1 calc R U P C 2
Cl1B Cl 0.4965(9) 0.5426(6) 0.6217(5) 0.142(4) Uani 0.427(5) 1 d D U P C 2
Cl2B Cl 0.2199(16) 0.4157(10) 0.5582(11) 0.276(11) Uani 0.427(5) 1 d D U P C 2
Cl3B Cl 0.2958(15) 0.5812(10) 0.5029(8) 0.163(6) Uani 0.427(5) 1 d D U P C 2

loop_
_atom_site_aniso_label
_atom_site_aniso_U_11
_atom_site_aniso_U_22
_atom_site_aniso_U_33
_atom_site_aniso_U_23
_atom_site_aniso_U_13
_atom_site_aniso_U_12
C11_1 0.030(4) 0.015(4) 0.030(4) 0.008(3) 0.009(3) 0.006(3)
C12_1 0.026(4) 0.020(4) 0.027(4) 0.004(3) 0.004(3) 0.016(3)
C13_1 0.033(4) 0.031(4) 0.033(4) 0.014(3) 0.001(3) 0.012(3)
C14_1 0.025(4) 0.032(4) 0.031(4) 0.012(3) 0.010(3) 0.015(3)
C15_1 0.028(4) 0.031(4) 0.030(4) 0.010(3) 0.011(3) 0.014(3)
C16_1 0.026(4) 0.042(5) 0.043(5) 0.023(4) 0.014(3) 0.011(3)
C17_1 0.035(4) 0.050(5) 0.037(5) 0.018(4) 0.003(3) 0.022(3)
C18_1 0.029(4) 0.047(4) 0.023(4) 0.007(3) 0.007(3) 0.016(3)
C19_1 0.025(4) 0.030(4) 0.033(4) 0.005(3) 0.005(3) 0.009(3)
C20_1 0.033(4) 0.033(4) 0.026(4) 0.008(3) 0.008(3) 0.016(3)
C21_1 0.024(4) 0.022(3) 0.027(4) 0.003(3) 0.008(3) 0.012(3)
C22_1 0.030(4) 0.021(4) 0.038(4) 0.009(3) 0.009(3) 0.007(3)
C23_1 0.022(4) 0.023(4) 0.037(4) 0.007(3) 0.005(3) 0.008(3)
C24_1 0.027(4) 0.017(4) 0.036(4) 0.006(3) 0.007(3) 0.002(3)
C25_1 0.032(4) 0.018(4) 0.027(4) 0.006(3) 0.004(3) 0.014(3)
C26_1 0.038(4) 0.045(5) 0.040(4) 0.013(4) 0.002(3) 0.015(4)
C27_1 0.058(13) 0.080(12) 0.036(6) -0.005(8) -0.010(6) 0.013(9)
C28_1 0.065(9) 0.078(11) 0.052(8) 0.009(8) -0.009(7) 0.002(8)
C31_1 0.023(4) 0.026(4) 0.028(4) 0.004(3) -0.001(3) 0.006(3)
C32_1 0.021(4) 0.035(4) 0.040(5) 0.010(4) 0.005(4) 0.010(3)
C33_1 0.027(4) 0.035(4) 0.058(5) 0.018(4) 0.007(4) 0.008(3)
C34_1 0.039(4) 0.040(4) 0.057(5) 0.023(4) 0.015(4) 0.016(4)
C35_1 0.034(4) 0.032(4) 0.070(6) 0.023(4) 0.007(4) 0.013(4)
C36_1 0.019(4) 0.032(4) 0.058(5) 0.016(4) -0.001(4) 0.002(3)
C37_1 0.052(5) 0.044(4) 0.100(7) 0.038(4) 0.025(5) 0.014(4)
C38_1 0.070(17) 0.045(7) 0.123(12) 0.039(6) 0.067(12) 0.031(10)
C39_1 0.12(3) 0.049(9) 0.16(2) 0.061(11) 0.07(2) 0.032(12)
C27B_1 0.06(2) 0.09(2) 0.036(7) -0.007(13) -0.004(11) 0.007(16)
C28B_1 0.09(2) 0.15(2) 0.13(2) -0.060(18) -0.011(18) 0.045(18)
C38B_1 0.07(2) 0.026(9) 0.14(2) 0.041(10) 0.042(19) 0.008(13)
C39B_1 0.07(3) 0.044(12) 0.19(3) 0.072(16) 0.07(2) 0.014(14)
C11_2 0.024(4) 0.021(4) 0.028(4) 0.007(3) 0.008(3) 0.005(3)
C12_2 0.029(4) 0.025(4) 0.019(4) 0.004(3) 0.005(3) 0.007(3)
C13_2 0.022(4) 0.029(4) 0.024(4) 0.011(3) 0.005(3) 0.004(3)
C14_2 0.026(4) 0.027(4) 0.027(4) 0.006(3) 0.004(3) 0.010(3)
C15_2 0.023(4) 0.035(4) 0.022(4) 0.006(3) 0.003(3) 0.005(3)
C16_2 0.032(4) 0.038(4) 0.032(4) 0.008(3) -0.001(3) 0.010(3)
C17_2 0.035(4) 0.045(4) 0.032(4) 0.014(4) -0.003(3) 0.015(3)
C18_2 0.025(4) 0.045(4) 0.031(4) 0.009(3) 0.004(3) 0.014(3)
C19_2 0.025(4) 0.034(4) 0.033(4) 0.007(3) 0.003(3) 0.006(3)
C20_2 0.026(4) 0.031(4) 0.024(4) 0.005(3) 0.007(3) 0.013(3)
C21_2 0.021(4) 0.027(3) 0.029(4) 0.004(3) 0.001(3) 0.009(3)
C22_2 0.019(3) 0.026(4) 0.025(4) 0.004(3) 0.002(3) 0.009(3)
C23_2 0.022(4) 0.021(4) 0.024(4) 0.008(3) 0.002(3) 0.008(3)
C24_2 0.018(4) 0.019(4) 0.024(4) 0.006(3) 0.005(3) 0.004(3)
C25_2 0.026(4) 0.027(4) 0.021(4) 0.009(3) 0.004(3) 0.009(3)
C26_2 0.033(4) 0.049(5) 0.034(4) 0.010(4) -0.001(3) 0.011(4)
C27_2 0.046(5) 0.072(6) 0.043(4) -0.001(4) 0.000(4) 0.013(4)
C28_2 0.058(5) 0.065(6) 0.051(5) -0.002(4) -0.007(4) 0.011(5)
C31_2 0.014(4) 0.024(3) 0.033(4) 0.005(3) 0.002(3) 0.003(3)
C32_2 0.027(4) 0.032(4) 0.036(4) 0.006(3) -0.002(4) 0.000(3)
C33_2 0.045(5) 0.022(4) 0.046(4) 0.001(3) -0.006(4) -0.004(4)
C34_2 0.025(4) 0.033(4) 0.050(4) 0.013(3) 0.001(4) 0.006(3)
C35_2 0.035(5) 0.040(4) 0.043(4) 0.017(3) 0.004(4) 0.015(4)
C36_2 0.027(4) 0.030(4) 0.027(4) 0.003(3) -0.001(3) 0.009(3)
C37_2 0.044(5) 0.033(4) 0.079(6) 0.021(4) 0.000(4) 0.002(4)
C38_2 0.065(6) 0.044(5) 0.071(6) 0.018(4) 0.004(5) 0.018(4)
C39_2 0.092(7) 0.040(5) 0.081(7) 0.027(5) 0.004(5) 0.015(5)
C41 0.141(16) 0.069(13) 0.086(13) -0.029(10) 0.046(12) -0.001(13)
Cl1 0.098(5) 0.097(5) 0.281(9) 0.027(5) 0.032(5) 0.033(3)
Cl2 0.283(11) 0.106(6) 0.273(11) 0.106(6) 0.204(9) 0.141(7)
Cl3 0.293(14) 0.048(4) 0.263(13) 0.014(6) 0.185(11) 0.013(7)
C41B 0.127(19) 0.073(17) 0.15(2) 0.061(15) 0.027(16) -0.004(15)
Cl1B 0.133(7) 0.152(8) 0.113(6) 0.004(5) -0.010(5) 0.039(6)
Cl2B 0.255(15) 0.187(13) 0.215(14) 0.088(10) -0.105(12) -0.133(11)
Cl3B 0.180(10) 0.128(11) 0.119(8) 0.039(7) -0.033(7) -0.016(7)

loop_
_atom_type_symbol
_atom_type_description
_atom_type_scat_dispersion_real
_atom_type_scat_dispersion_imag
_atom_type_scat_source
C C 0.0033 0.0016 'International Tables Vol C Tables 4.2.6.8 and 6.1.1.4'
H H 0.0000 0.0000 'International Tables Vol C Tables 4.2.6.8 and 6.1.1.4'
Cl Cl 0.1484 0.1585 'International Tables Vol C Tables 4.2.6.8 and 6.1.1.4'

loop_
_geom_angle_atom_site_label_1
_geom_angle_atom_site_label_2
_geom_angle_atom_site_label_3
_geom_angle
_geom_angle_site_symmetry_1
_geom_angle_site_symmetry_3
C12_1 C11_1 C25_1 121.4(6) . 2_777
C12_1 C11_1 H11_1 119.3 . .
C25_1 C11_1 H11_1 119.3 2_777 .
C11_1 C12_1 C23_1 120.2(5) . .
C11_1 C12_1 C13_1 131.3(6) . .
C23_1 C12_1 C13_1 108.4(5) . .
C14_1 C13_1 C12_1 108.7(5) . .
C14_1 C13_1 H13_1 125.6 . .
C12_1 C13_1 H13_1 125.6 . .
C13_1 C14_1 C15_1 142.3(6) . .
C13_1 C14_1 C22_1 110.5(5) . .
C15_1 C14_1 C22_1 107.3(5) . .
C16_1 C15_1 C20_1 120.5(6) . .
C16_1 C15_1 C14_1 133.0(6) . .
C20_1 C15_1 C14_1 106.5(5) . .
C15_1 C16_1 C17_1 118.5(6) . .
C15_1 C16_1 H16_1 120.7 . .
C17_1 C16_1 H16_1 120.7 . .
C18_1 C17_1 C16_1 121.8(6) . .
C18_1 C17_1 H17_1 119.1 . .
C16_1 C17_1 H17_1 119.1 . .
C19_1 C18_1 C17_1 119.5(6) . .
C19_1 C18_1 C26_1 121.5(6) . .
C17_1 C18_1 C26_1 119.0(6) . .
C18_1 C19_1 C20_1 120.1(6) . .
C18_1 C19_1 H19_1 120.0 . .
C20_1 C19_1 H19_1 120.0 . .
C19_1 C20_1 C15_1 119.6(6) . .
C19_1 C20_1 C21_1 131.0(6) . .
C15_1 C20_1 C21_1 109.3(5) . .
C22_1 C21_1 C31_1 127.1(5) . .
C22_1 C21_1 C20_1 106.5(5) . .
C31_1 C21_1 C20_1 126.3(5) . .
C21_1 C22_1 C14_1 110.3(5) . .
C21_1 C22_1 C23_1 142.8(6) . .
C14_1 C22_1 C23_1 106.8(5) . .
C24_1 C23_1 C12_1 119.8(6) . .
C24_1 C23_1 C22_1 134.6(6) . .
C12_1 C23_1 C22_1 105.5(5) . .
C23_1 C24_1 C25_1 120.6(6) . .
C23_1 C24_1 H24_1 119.7 . .
C25_1 C24_1 H24_1 119.7 . .
C24_1 C25_1 C11_1 122.1(5) . 2_777
C24_1 C25_1 C25_1 120.2(7) . 2_777
C11_1 C25_1 C25_1 117.7(7) 2_777 2_777
C27B_1 C26_1 C18_1 124.7(18) . .
C18_1 C26_1 C27_1 109.6(8) . .
C18_1 C26_1 H26A_1 109.7 . .
C27_1 C26_1 H26A_1 109.7 . .
C18_1 C26_1 H26B_1 109.7 . .
C27_1 C26_1 H26B_1 109.7 . .
H26A_1 C26_1 H26B_1 108.2 . .
C27B_1 C26_1 H26C_1 106.1 . .
C18_1 C26_1 H26C_1 106.1 . .
C27B_1 C26_1 H26D_1 106.1 . .
C18_1 C26_1 H26D_1 106.1 . .
H26C_1 C26_1 H26D_1 106.3 . .
C26_1 C27_1 C28_1 113.7(13) . .
C26_1 C27_1 H27A_1 108.8 . .
C28_1 C27_1 H27A_1 108.8 . .
C26_1 C27_1 H27B_1 108.8 . .
C28_1 C27_1 H27B_1 108.8 . .
H27A_1 C27_1 H27B_1 107.7 . .
C27_1 C28_1 H28A_1 109.5 . .
C27_1 C28_1 H28B_1 109.5 . .
H28A_1 C28_1 H28B_1 109.5 . .
C27_1 C28_1 H28C_1 109.5 . .
H28A_1 C28_1 H28C_1 109.5 . .
H28B_1 C28_1 H28C_1 109.5 . .
C36_1 C31_1 C32_1 118.5(5) . .
C36_1 C31_1 C21_1 119.9(5) . .
C32_1 C31_1 C21_1 121.6(6) . .
C33_1 C32_1 C31_1 120.5(6) . .
C33_1 C32_1 H32_1 119.8 . .
C31_1 C32_1 H32_1 119.8 . .
C34_1 C33_1 C32_1 121.7(6) . .
C34_1 C33_1 H33_1 119.2 . .
C32_1 C33_1 H33_1 119.2 . .
C33_1 C34_1 C35_1 117.0(6) . .
C33_1 C34_1 C37_1 122.1(6) . .
C35_1 C34_1 C37_1 120.8(6) . .
C36_1 C35_1 C34_1 122.5(6) . .
C36_1 C35_1 H35_1 118.8 . .
C34_1 C35_1 H35_1 118.8 . .
C35_1 C36_1 C31_1 119.8(6) . .
C35_1 C36_1 H36_1 120.1 . .
C31_1 C36_1 H36_1 120.1 . .
C38_1 C37_1 C34_1 112.9(11) . .
C38B_1 C37_1 C34_1 115.1(15) . .
C38_1 C37_1 H37A_1 109.0 . .
C34_1 C37_1 H37A_1 109.0 . .
C38_1 C37_1 H37B_1 109.0 . .
C34_1 C37_1 H37B_1 109.0 . .
H37A_1 C37_1 H37B_1 107.8 . .
C38B_1 C37_1 H37C_1 108.5 . .
C34_1 C37_1 H37C_1 108.5 . .
C38B_1 C37_1 H37D_1 108.5 . .
C34_1 C37_1 H37D_1 108.5 . .
H37C_1 C37_1 H37D_1 107.5 . .
C37_1 C38_1 C39_1 113.0(14) . .
C37_1 C38_1 H38A_1 109.0 . .
C39_1 C38_1 H38A_1 109.0 . .
C37_1 C38_1 H38B_1 109.0 . .
C39_1 C38_1 H38B_1 109.0 . .
H38A_1 C38_1 H38B_1 107.8 . .
C38_1 C39_1 H39A_1 109.5 . .
C38_1 C39_1 H39B_1 109.5 . .
H39A_1 C39_1 H39B_1 109.5 . .
C38_1 C39_1 H39C_1 109.5 . .
H39A_1 C39_1 H39C_1 109.5 . .
H39B_1 C39_1 H39C_1 109.5 . .
C26_1 C27B_1 C28B_1 108.7(18) . .
C26_1 C27B_1 H27C_1 110.0 . .
C28B_1 C27B_1 H27C_1 110.0 . .
C26_1 C27B_1 H27D_1 110.0 . .
C28B_1 C27B_1 H27D_1 110.0 . .
H27C_1 C27B_1 H27D_1 108.3 . .
C27B_1 C28B_1 H28D_1 109.5 . .
C27B_1 C28B_1 H28E_1 109.5 . .
H28D_1 C28B_1 H28E_1 109.5 . .
C27B_1 C28B_1 H28F_1 109.5 . .
H28D_1 C28B_1 H28F_1 109.5 . .
H28E_1 C28B_1 H28F_1 109.5 . .
C37_1 C38B_1 C39B_1 111.0(19) . .
C37_1 C38B_1 H38C_1 109.4 . .
C39B_1 C38B_1 H38C_1 109.4 . .
C37_1 C38B_1 H38D_1 109.4 . .
C39B_1 C38B_1 H38D_1 109.4 . .
H38C_1 C38B_1 H38D_1 108.0 . .
C38B_1 C39B_1 H39D_1 109.5 . .
C38B_1 C39B_1 H39E_1 109.5 . .
H39D_1 C39B_1 H39E_1 109.5 . .
C38B_1 C39B_1 H39F_1 109.5 . .
H39D_1 C39B_1 H39F_1 109.5 . .
H39E_1 C39B_1 H39F_1 109.5 . .
C12_2 C11_2 C25_2 121.1(6) . 2_677
C12_2 C11_2 H11_2 119.4 . .
C25_2 C11_2 H11_2 119.4 2_677 .
C11_2 C12_2 C23_2 120.7(5) . .
C11_2 C12_2 C13_2 130.7(5) . .
C23_2 C12_2 C13_2 108.6(5) . .
C14_2 C13_2 C12_2 108.8(5) . .
C14_2 C13_2 H13_2 125.6 . .
C12_2 C13_2 H13_2 125.6 . .
C13_2 C14_2 C15_2 141.9(6) . .
C13_2 C14_2 C22_2 110.7(5) . .
C15_2 C14_2 C22_2 107.1(5) . .
C16_2 C15_2 C20_2 120.8(6) . .
C16_2 C15_2 C14_2 132.6(6) . .
C20_2 C15_2 C14_2 106.6(5) . .
C15_2 C16_2 C17_2 119.0(6) . .
C15_2 C16_2 H16_2 120.5 . .
C17_2 C16_2 H16_2 120.5 . .
C16_2 C17_2 C18_2 121.5(6) . .
C16_2 C17_2 H17_2 119.2 . .
C18_2 C17_2 H17_2 119.2 . .
C19_2 C18_2 C17_2 118.9(6) . .
C19_2 C18_2 C26_2 120.9(6) . .
C17_2 C18_2 C26_2 120.2(6) . .
C18_2 C19_2 C20_2 120.7(6) . .
C18_2 C19_2 H19_2 119.6 . .
C20_2 C19_2 H19_2 119.6 . .
C19_2 C20_2 C15_2 118.9(6) . .
C19_2 C20_2 C21_2 132.0(6) . .
C15_2 C20_2 C21_2 109.1(5) . .
C22_2 C21_2 C31_2 129.6(5) . .
C22_2 C21_2 C20_2 107.0(5) . .
C31_2 C21_2 C20_2 123.4(5) . .
C21_2 C22_2 C14_2 110.2(5) . .
C21_2 C22_2 C23_2 143.5(5) . .
C14_2 C22_2 C23_2 106.0(5) . .
C24_2 C23_2 C12_2 119.8(5) . .
C24_2 C23_2 C22_2 134.5(5) . .
C12_2 C23_2 C22_2 105.7(5) . .
C23_2 C24_2 C25_2 120.0(5) . .
C23_2 C24_2 H24_2 120.0 . .
C25_2 C24_2 H24_2 120.0 . .
C24_2 C25_2 C11_2 121.7(5) . 2_677
C24_2 C25_2 C25_2 120.9(7) . 2_677
C11_2 C25_2 C25_2 117.4(7) 2_677 2_677
C18_2 C26_2 C27_2 114.5(5) . .
C18_2 C26_2 H26A_2 108.6 . .
C27_2 C26_2 H26A_2 108.6 . .
C18_2 C26_2 H26B_2 108.6 . .
C27_2 C26_2 H26B_2 108.6 . .
H26A_2 C26_2 H26B_2 107.6 . .
C26_2 C27_2 C28_2 114.2(6) . .
C26_2 C27_2 H27A_2 108.7 . .
C28_2 C27_2 H27A_2 108.7 . .
C26_2 C27_2 H27B_2 108.7 . .
C28_2 C27_2 H27B_2 108.7 . .
H27A_2 C27_2 H27B_2 107.6 . .
C27_2 C28_2 H28A_2 109.5 . .
C27_2 C28_2 H28B_2 109.5 . .
H28A_2 C28_2 H28B_2 109.5 . .
C27_2 C28_2 H28C_2 109.5 . .
H28A_2 C28_2 H28C_2 109.5 . .
H28B_2 C28_2 H28C_2 109.5 . .
C32_2 C31_2 C36_2 117.0(5) . .
C32_2 C31_2 C21_2 120.8(6) . .
C36_2 C31_2 C21_2 122.2(6) . .
C33_2 C32_2 C31_2 121.6(6) . .
C33_2 C32_2 H32_2 119.2 . .
C31_2 C32_2 H32_2 119.2 . .
C32_2 C33_2 C34_2 121.9(6) . .
C32_2 C33_2 H33_2 119.1 . .
C34_2 C33_2 H33_2 119.1 . .
C33_2 C34_2 C35_2 116.8(6) . .
C33_2 C34_2 C37_2 121.6(6) . .
C35_2 C34_2 C37_2 121.6(6) . .
C36_2 C35_2 C34_2 122.2(6) . .
C36_2 C35_2 H35_2 118.9 . .
C34_2 C35_2 H35_2 118.9 . .
C35_2 C36_2 C31_2 120.5(6) . .
C35_2 C36_2 H36_2 119.7 . .
C31_2 C36_2 H36_2 119.7 . .
C38_2 C37_2 C34_2 114.9(6) . .
C38_2 C37_2 H37A_2 108.5 . .
C34_2 C37_2 H37A_2 108.5 . .
C38_2 C37_2 H37B_2 108.5 . .
C34_2 C37_2 H37B_2 108.5 . .
H37A_2 C37_2 H37B_2 107.5 . .
C37_2 C38_2 C39_2 112.3(6) . .
C37_2 C38_2 H38A_2 109.1 . .
C39_2 C38_2 H38A_2 109.1 . .
C37_2 C38_2 H38B_2 109.1 . .
C39_2 C38_2 H38B_2 109.1 . .
H38A_2 C38_2 H38B_2 107.9 . .
C38_2 C39_2 H39A_2 109.5 . .
C38_2 C39_2 H39B_2 109.5 . .
H39A_2 C39_2 H39B_2 109.5 . .
C38_2 C39_2 H39C_2 109.5 . .
H39A_2 C39_2 H39C_2 109.5 . .
H39B_2 C39_2 H39C_2 109.5 . .
Cl3 C41 Cl2 111.1(10) . .
Cl3 C41 Cl1 106.2(10) . .
Cl2 C41 Cl1 107.5(9) . .
Cl3 C41 H41 110.6 . .
Cl2 C41 H41 110.6 . .
Cl1 C41 H41 110.6 . .
Cl2B C41B Cl3B 106.8(13) . .
Cl2B C41B Cl1B 108.6(12) . .
Cl3B C41B Cl1B 114.9(13) . .
Cl2B C41B H41B 108.8 . .
Cl3B C41B H41B 108.8 . .
Cl1B C41B H41B 108.8 . .

loop_
_geom_bond_atom_site_label_1
_geom_bond_atom_site_label_2
_geom_bond_distance
_geom_bond_site_symmetry_2
C11_1 C12_1 1.359(7) .
C11_1 C25_1 1.421(8) 2_777
C11_1 H11_1 0.9500 .
C12_1 C23_1 1.447(7) .
C12_1 C13_1 1.462(7) .
C13_1 C14_1 1.341(7) .
C13_1 H13_1 0.9500 .
C14_1 C15_1 1.452(7) .
C14_1 C22_1 1.461(7) .
C15_1 C16_1 1.391(7) .
C15_1 C20_1 1.425(7) .
C16_1 C17_1 1.398(7) .
C16_1 H16_1 0.9500 .
C17_1 C18_1 1.398(8) .
C17_1 H17_1 0.9500 .
C18_1 C19_1 1.392(7) .
C18_1 C26_1 1.517(7) .
C19_1 C20_1 1.398(7) .
C19_1 H19_1 0.9500 .
C20_1 C21_1 1.482(7) .
C21_1 C22_1 1.374(7) .
C21_1 C31_1 1.473(7) .
C22_1 C23_1 1.469(8) .
C23_1 C24_1 1.361(7) .
C24_1 C25_1 1.414(7) .
C24_1 H24_1 0.9500 .
C25_1 C25_1 1.437(11) 2_777
C26_1 C27B_1 1.505(15) .
C26_1 C27_1 1.524(12) .
C26_1 H26A_1 0.9900 .
C26_1 H26B_1 0.9900 .
C26_1 H26C_1 0.9900 .
C26_1 H26D_1 0.9900 .
C27_1 C28_1 1.525(15) .
C27_1 H27A_1 0.9900 .
C27_1 H27B_1 0.9900 .
C28_1 H28A_1 0.9800 .
C28_1 H28B_1 0.9800 .
C28_1 H28C_1 0.9800 .
C31_1 C36_1 1.390(8) .
C31_1 C32_1 1.400(7) .
C32_1 C33_1 1.386(7) .
C32_1 H32_1 0.9500 .
C33_1 C34_1 1.384(8) .
C33_1 H33_1 0.9500 .
C34_1 C35_1 1.395(8) .
C34_1 C37_1 1.511(8) .
C35_1 C36_1 1.382(7) .
C35_1 H35_1 0.9500 .
C36_1 H36_1 0.9500 .
C37_1 C38_1 1.484(13) .
C37_1 C38B_1 1.484(15) .
C37_1 H37A_1 0.9900 .
C37_1 H37B_1 0.9900 .
C37_1 H37C_1 0.9900 .
C37_1 H37D_1 0.9900 .
C38_1 C39_1 1.550(12) .
C38_1 H38A_1 0.9900 .
C38_1 H38B_1 0.9900 .
C39_1 H39A_1 0.9800 .
C39_1 H39B_1 0.9800 .
C39_1 H39C_1 0.9800 .
C27B_1 C28B_1 1.533(17) .
C27B_1 H27C_1 0.9900 .
C27B_1 H27D_1 0.9900 .
C28B_1 H28D_1 0.9800 .
C28B_1 H28E_1 0.9800 .
C28B_1 H28F_1 0.9800 .
C38B_1 C39B_1 1.555(15) .
C38B_1 H38C_1 0.9900 .
C38B_1 H38D_1 0.9900 .
C39B_1 H39D_1 0.9800 .
C39B_1 H39E_1 0.9800 .
C39B_1 H39F_1 0.9800 .
C11_2 C12_2 1.369(7) .
C11_2 C25_2 1.422(8) 2_677
C11_2 H11_2 0.9500 .
C12_2 C23_2 1.442(7) .
C12_2 C13_2 1.454(7) .
C13_2 C14_2 1.340(7) .
C13_2 H13_2 0.9500 .
C14_2 C15_2 1.458(7) .
C14_2 C22_2 1.463(7) .
C15_2 C16_2 1.379(7) .
C15_2 C20_2 1.420(7) .
C16_2 C17_2 1.390(7) .
C16_2 H16_2 0.9500 .
C17_2 C18_2 1.404(8) .
C17_2 H17_2 0.9500 .
C18_2 C19_2 1.388(7) .
C18_2 C26_2 1.504(7) .
C19_2 C20_2 1.395(7) .
C19_2 H19_2 0.9500 .
C20_2 C21_2 1.484(7) .
C21_2 C22_2 1.367(7) .
C21_2 C31_2 1.471(7) .
C22_2 C23_2 1.477(7) .
C23_2 C24_2 1.364(7) .
C24_2 C25_2 1.421(7) .
C24_2 H24_2 0.9500 .
C25_2 C25_2 1.433(11) 2_677
C26_2 C27_2 1.504(8) .
C26_2 H26A_2 0.9900 .
C26_2 H26B_2 0.9900 .
C27_2 C28_2 1.523(8) .
C27_2 H27A_2 0.9900 .
C27_2 H27B_2 0.9900 .
C28_2 H28A_2 0.9800 .
C28_2 H28B_2 0.9800 .
C28_2 H28C_2 0.9800 .
C31_2 C32_2 1.395(8) .
C31_2 C36_2 1.395(7) .
C32_2 C33_2 1.373(7) .
C32_2 H32_2 0.9500 .
C33_2 C34_2 1.378(8) .
C33_2 H33_2 0.9500 .
C34_2 C35_2 1.391(8) .
C34_2 C37_2 1.517(8) .
C35_2 C36_2 1.383(7) .
C35_2 H35_2 0.9500 .
C36_2 H36_2 0.9500 .
C37_2 C38_2 1.491(8) .
C37_2 H37A_2 0.9900 .
C37_2 H37B_2 0.9900 .
C38_2 C39_2 1.542(8) .
C38_2 H38A_2 0.9900 .
C38_2 H38B_2 0.9900 .
C39_2 H39A_2 0.9800 .
C39_2 H39B_2 0.9800 .
C39_2 H39C_2 0.9800 .
C41 Cl3 1.690(13) .
C41 Cl2 1.693(12) .
C41 Cl1 1.710(14) .
C41 H41 1.0000 .
C41B Cl2B 1.697(14) .
C41B Cl3B 1.698(14) .
C41B Cl1B 1.699(15) .
C41B H41B 1.0000 .

loop_
_geom_torsion_atom_site_label_1
_geom_torsion_atom_site_label_2
_geom_torsion_atom_site_label_3
_geom_torsion_atom_site_label_4
_geom_torsion
_geom_torsion_site_symmetry_1
_geom_torsion_site_symmetry_4
C25_1 C11_1 C12_1 C23_1 -2.2(9) 2_777 .
C25_1 C11_1 C12_1 C13_1 178.1(6) 2_777 .
C11_1 C12_1 C13_1 C14_1 -179.9(6) . .
C23_1 C12_1 C13_1 C14_1 0.4(7) . .
C12_1 C13_1 C14_1 C15_1 179.3(8) . .
C12_1 C13_1 C14_1 C22_1 -1.3(7) . .
C13_1 C14_1 C15_1 C16_1 0.5(14) . .
C22_1 C14_1 C15_1 C16_1 -178.9(7) . .
C13_1 C14_1 C15_1 C20_1 177.7(8) . .
C22_1 C14_1 C15_1 C20_1 -1.6(7) . .
C20_1 C15_1 C16_1 C17_1 -0.7(10) . .
C14_1 C15_1 C16_1 C17_1 176.3(6) . .
C15_1 C16_1 C17_1 C18_1 1.0(10) . .
C16_1 C17_1 C18_1 C19_1 -0.9(10) . .
C16_1 C17_1 C18_1 C26_1 -179.3(6) . .
C17_1 C18_1 C19_1 C20_1 0.6(10) . .
C26_1 C18_1 C19_1 C20_1 178.9(6) . .
C18_1 C19_1 C20_1 C15_1 -0.4(9) . .
C18_1 C19_1 C20_1 C21_1 -177.1(6) . .
C16_1 C15_1 C20_1 C19_1 0.5(10) . .
C14_1 C15_1 C20_1 C19_1 -177.3(6) . .
C16_1 C15_1 C20_1 C21_1 177.9(5) . .
C14_1 C15_1 C20_1 C21_1 0.2(7) . .
C19_1 C20_1 C21_1 C22_1 178.4(6) . .
C15_1 C20_1 C21_1 C22_1 1.4(7) . .
C19_1 C20_1 C21_1 C31_1 0.0(11) . .
C15_1 C20_1 C21_1 C31_1 -177.1(6) . .
C31_1 C21_1 C22_1 C14_1 176.0(6) . .
C20_1 C21_1 C22_1 C14_1 -2.4(7) . .
C31_1 C21_1 C22_1 C23_1 -2.1(13) . .
C20_1 C21_1 C22_1 C23_1 179.5(8) . .
C13_1 C14_1 C22_1 C21_1 -177.0(5) . .
C15_1 C14_1 C22_1 C21_1 2.6(7) . .
C13_1 C14_1 C22_1 C23_1 1.8(7) . .
C15_1 C14_1 C22_1 C23_1 -178.6(5) . .
C11_1 C12_1 C23_1 C24_1 2.9(9) . .
C13_1 C12_1 C23_1 C24_1 -177.3(6) . .
C11_1 C12_1 C23_1 C22_1 -179.0(6) . .
C13_1 C12_1 C23_1 C22_1 0.7(7) . .
C21_1 C22_1 C23_1 C24_1 -5.7(15) . .
C14_1 C22_1 C23_1 C24_1 176.2(7) . .
C21_1 C22_1 C23_1 C12_1 176.6(8) . .
C14_1 C22_1 C23_1 C12_1 -1.5(7) . .
C12_1 C23_1 C24_1 C25_1 -2.4(10) . .
C22_1 C23_1 C24_1 C25_1 -179.8(6) . .
C23_1 C24_1 C25_1 C11_1 -179.3(6) . 2_777
C23_1 C24_1 C25_1 C25_1 1.3(11) . 2_777
C19_1 C18_1 C26_1 C27B_1 -123.4(18) . .
C17_1 C18_1 C26_1 C27B_1 54.9(18) . .
C19_1 C18_1 C26_1 C27_1 -116.5(11) . .
C17_1 C18_1 C26_1 C27_1 61.9(12) . .
C18_1 C26_1 C27_1 C28_1 -179.8(13) . .
C22_1 C21_1 C31_1 C36_1 -38.6(10) . .
C20_1 C21_1 C31_1 C36_1 139.6(6) . .
C22_1 C21_1 C31_1 C32_1 141.8(7) . .
C20_1 C21_1 C31_1 C32_1 -40.0(9) . .
C36_1 C31_1 C32_1 C33_1 1.9(10) . .
C21_1 C31_1 C32_1 C33_1 -178.5(6) . .
C31_1 C32_1 C33_1 C34_1 -0.3(10) . .
C32_1 C33_1 C34_1 C35_1 -1.0(11) . .
C32_1 C33_1 C34_1 C37_1 -178.2(7) . .
C33_1 C34_1 C35_1 C36_1 0.6(11) . .
C37_1 C34_1 C35_1 C36_1 177.9(7) . .
C34_1 C35_1 C36_1 C31_1 1.0(11) . .
C32_1 C31_1 C36_1 C35_1 -2.2(10) . .
C21_1 C31_1 C36_1 C35_1 178.1(6) . .
C33_1 C34_1 C37_1 C38_1 88.2(18) . .
C35_1 C34_1 C37_1 C38_1 -89.0(18) . .
C33_1 C34_1 C37_1 C38B_1 118(3) . .
C35_1 C34_1 C37_1 C38B_1 -59(3) . .
C34_1 C37_1 C38_1 C39_1 179.5(13) . .
C18_1 C26_1 C27B_1 C28B_1 69(3) . .
C34_1 C37_1 C38B_1 C39B_1 178.6(19) . .
C25_2 C11_2 C12_2 C23_2 -0.4(9) 2_677 .
C25_2 C11_2 C12_2 C13_2 -179.4(6) 2_677 .
C11_2 C12_2 C13_2 C14_2 -179.2(6) . .
C23_2 C12_2 C13_2 C14_2 1.7(7) . .
C12_2 C13_2 C14_2 C15_2 -175.8(8) . .
C12_2 C13_2 C14_2 C22_2 -3.0(7) . .
C13_2 C14_2 C15_2 C16_2 -8.9(14) . .
C22_2 C14_2 C15_2 C16_2 178.1(7) . .
C13_2 C14_2 C15_2 C20_2 171.8(8) . .
C22_2 C14_2 C15_2 C20_2 -1.2(7) . .
C20_2 C15_2 C16_2 C17_2 -0.5(10) . .
C14_2 C15_2 C16_2 C17_2 -179.8(6) . .
C15_2 C16_2 C17_2 C18_2 1.1(10) . .
C16_2 C17_2 C18_2 C19_2 -0.3(10) . .
C16_2 C17_2 C18_2 C26_2 -178.9(6) . .
C17_2 C18_2 C19_2 C20_2 -1.3(10) . .
C26_2 C18_2 C19_2 C20_2 177.3(6) . .
C18_2 C19_2 C20_2 C15_2 1.9(10) . .
C18_2 C19_2 C20_2 C21_2 -178.6(6) . .
C16_2 C15_2 C20_2 C19_2 -1.0(10) . .
C14_2 C15_2 C20_2 C19_2 178.4(6) . .
C16_2 C15_2 C20_2 C21_2 179.4(6) . .
C14_2 C15_2 C20_2 C21_2 -1.2(7) . .
C19_2 C20_2 C21_2 C22_2 -176.3(7) . .
C15_2 C20_2 C21_2 C22_2 3.3(7) . .
C19_2 C20_2 C21_2 C31_2 3.7(11) . .
C15_2 C20_2 C21_2 C31_2 -176.7(6) . .
C31_2 C21_2 C22_2 C14_2 175.9(6) . .
C20_2 C21_2 C22_2 C14_2 -4.0(7) . .
C31_2 C21_2 C22_2 C23_2 3.9(14) . .
C20_2 C21_2 C22_2 C23_2 -176.1(8) . .
C13_2 C14_2 C22_2 C21_2 -172.0(5) . .
C15_2 C14_2 C22_2 C21_2 3.4(7) . .
C13_2 C14_2 C22_2 C23_2 3.1(7) . .
C15_2 C14_2 C22_2 C23_2 178.5(5) . .
C11_2 C12_2 C23_2 C24_2 0.9(9) . .
C13_2 C12_2 C23_2 C24_2 -179.9(5) . .
C11_2 C12_2 C23_2 C22_2 -178.9(5) . .
C13_2 C12_2 C23_2 C22_2 0.2(7) . .
C21_2 C22_2 C23_2 C24_2 -9.5(14) . .
C14_2 C22_2 C23_2 C24_2 178.3(7) . .
C21_2 C22_2 C23_2 C12_2 170.3(8) . .
C14_2 C22_2 C23_2 C12_2 -1.9(6) . .
C12_2 C23_2 C24_2 C25_2 -1.3(9) . .
C22_2 C23_2 C24_2 C25_2 178.4(6) . .
C23_2 C24_2 C25_2 C11_2 -179.5(6) . 2_677
C23_2 C24_2 C25_2 C25_2 1.3(11) . 2_677
C19_2 C18_2 C26_2 C27_2 -122.2(7) . .
C17_2 C18_2 C26_2 C27_2 56.4(9) . .
C18_2 C26_2 C27_2 C28_2 175.4(6) . .
C22_2 C21_2 C31_2 C32_2 -138.9(7) . .
C20_2 C21_2 C31_2 C32_2 41.0(9) . .
C22_2 C21_2 C31_2 C36_2 42.3(10) . .
C20_2 C21_2 C31_2 C36_2 -137.8(6) . .
C36_2 C31_2 C32_2 C33_2 1.1(9) . .
C21_2 C31_2 C32_2 C33_2 -177.8(6) . .
C31_2 C32_2 C33_2 C34_2 0.2(11) . .
C32_2 C33_2 C34_2 C35_2 -1.5(10) . .
C32_2 C33_2 C34_2 C37_2 177.5(6) . .
C33_2 C34_2 C35_2 C36_2 1.5(10) . .
C37_2 C34_2 C35_2 C36_2 -177.5(6) . .
C34_2 C35_2 C36_2 C31_2 -0.2(10) . .
C32_2 C31_2 C36_2 C35_2 -1.1(9) . .
C21_2 C31_2 C36_2 C35_2 177.8(6) . .
C33_2 C34_2 C37_2 C38_2 101.9(8) . .
C35_2 C34_2 C37_2 C38_2 -79.1(9) . .
C34_2 C37_2 C38_2 C39_2 -179.7(6) . .
